data_2210770
loop_
_publ_author_name
'Yathirajan, H. S.'
'Bindya, S.'
'Ashalatha, B. V.'
'Narayana, B.'
'Bolte, Michael'

_publ_section_title
;
 5-(2-Bromo-5-methoxyphenyl)-1,3,4-oxadiazol-2-amine
;
_journal_coeditor_code SG2054
_journal_issue 10
_journal_name_full 'Acta Crystallographica Section E'
_journal_page_first o4442
_journal_page_last o4443
_journal_paper_doi 10.1107/S1600536806035689
_journal_volume 62
_journal_year 2006
_chemical_formula_iupac 'C9 H8 Br N3 O2'
_chemical_formula_moiety 'C9 H8 Br N3 O2'
_chemical_formula_sum 'C9 H8 Br N3 O2'
_chemical_formula_weight 270.09
_chemical_name_systematic
;
5-(2-Bromo-5-methoxyphenyl)-1,3,4-oxadiazol-2-amine
;
_space_group_IT_number 14
_symmetry_cell_setting monoclinic
_symmetry_space_group_name_Hall '-P 2ybc'
_symmetry_space_group_name_H-M 'P 1 21/c 1'
_atom_sites_solution_hydrogens geom
_atom_sites_solution_primary direct
_atom_sites_solution_secondary difmap
_audit_creation_method SHELXL97
_cell_angle_alpha 90.00
_cell_angle_beta 95.298(8)
_cell_angle_gamma 90.00
_cell_formula_units_Z 8
_cell_length_a 18.1501(19)
_cell_length_b 10.3513(7)
_cell_length_c 11.0955(10)
_cell_measurement_reflns_used 9913
_cell_measurement_temperature 173(2)
_cell_measurement_theta_max 25.2
_cell_measurement_theta_min 3.6
_cell_volume 2075.7(3)
_computing_cell_refinement X-AREA
_computing_data_collection 'X-AREA (Stoe & Cie, 2001)'
_computing_data_reduction X-AREA
_computing_molecular_graphics 'XP in SHELXTL-Plus (Sheldrick, 1991)'
_computing_publication_material SHELXL97
_computing_structure_refinement 'SHELXL97 (Sheldrick, 1997)'
_computing_structure_solution 'SHELXS97 (Sheldrick, 1997)'
_diffrn_ambient_temperature 173(2)
_diffrn_measured_fraction_theta_full 0.996
_diffrn_measured_fraction_theta_max 0.996
_diffrn_measurement_device_type 'Stoe IPDS II two-circle'
_diffrn_measurement_method \w
_diffrn_radiation_monochromator graphite
_diffrn_radiation_source 'fine-focus sealed tube'
_diffrn_radiation_type MoK\a
_diffrn_radiation_wavelength 0.71073
_diffrn_reflns_av_R_equivalents 0.0791
_diffrn_reflns_av_sigmaI/netI 0.0914
_diffrn_reflns_limit_h_max 21
_diffrn_reflns_limit_h_min -18
_diffrn_reflns_limit_k_max 12
_diffrn_reflns_limit_k_min -12
_diffrn_reflns_limit_l_max 13
_diffrn_reflns_limit_l_min -13
_diffrn_reflns_number 10488
_diffrn_reflns_theta_full 25.00
_diffrn_reflns_theta_max 25.03
_diffrn_reflns_theta_min 3.62
_diffrn_standards_number 0
_exptl_absorpt_coefficient_mu 3.944
_exptl_absorpt_correction_T_max 0.4414
_exptl_absorpt_correction_T_min 0.2147
_exptl_absorpt_correction_type multi-scan
_exptl_absorpt_process_details '(MULABS; Spek, 2003; Blessing, 1995)'
_exptl_crystal_colour colourless
_exptl_crystal_density_diffrn 1.729
_exptl_crystal_density_method 'not measured'
_exptl_crystal_description plate
_exptl_crystal_F_000 1072
_exptl_crystal_size_max 0.47
_exptl_crystal_size_mid 0.36
_exptl_crystal_size_min 0.21
_refine_diff_density_max 1.772
_refine_diff_density_min -1.417
_refine_ls_extinction_coef 0.021(2)
_refine_ls_extinction_expression Fc^*^=kFc[1+0.001xFc^2^\l^3^/sin(2\q)]^-1/4^
_refine_ls_extinction_method 'SHELXL97 (Sheldrick, 1997)'
_refine_ls_goodness_of_fit_ref 1.046
_refine_ls_hydrogen_treatment constr
_refine_ls_matrix_type full
_refine_ls_number_parameters 274
_refine_ls_number_reflns 3644
_refine_ls_number_restraints 0
_refine_ls_restrained_S_all 1.046
_refine_ls_R_factor_all 0.0909
_refine_ls_R_factor_gt 0.0733
_refine_ls_shift/su_max 0.000
_refine_ls_shift/su_mean 0.000
_refine_ls_structure_factor_coef Fsqd
_refine_ls_weighting_details 'calc w = 1/[\s^2^(Fo^2^)+(0.1458P)^2^+1.2938P] where P=(Fo^2^+2Fc^2^)/3'
_refine_ls_weighting_scheme calc
_refine_ls_wR_factor_gt 0.2069
_refine_ls_wR_factor_ref 0.2201
_reflns_number_gt 2876
_reflns_number_total 3644
_reflns_threshold_expression I>2\s(I)
_cod_data_source_file sg2054.cif
_cod_data_source_block I
_cod_depositor_comments
;
The following automatic conversions were performed:
'_symmetry_cell_setting' value 'Monoclinic' changed to 'monoclinic'
according to '/home/saulius/struct/CIF-dictionaries/cif_core.dic'
dictionary named 'cif_core.dic' version 2.4.1 from 2010-06-29.

Automatic conversion script
Id: cif_fix_enum 1527 2010-12-29 10:47:43Z saulius 

The following automatic conversions were performed:

'_symmetry_cell_setting' value 'Monoclinic' changed to 'monoclinic'
according to /home/saulius/struct/CIF-dictionaries/cif_core.dic
dictionary named 'cif_core.dic' version 2.4.1 from 2010-06-29.

Automatic conversion script
Id: cif_fix_values 1715 2011-07-08 13:25:40Z adriana 
;
_cod_original_sg_symbol_H-M 'P 21/c'
_cod_database_code 2210770
_cod_database_fobs_code 2210770

loop_
_symmetry_equiv_pos_as_xyz
'x, y, z'
'-x, y+1/2, -z+1/2'
'-x, -y, -z'
'x, -y-1/2, z-1/2'

loop_
_atom_site_type_symbol
_atom_site_label
_atom_site_fract_x
_atom_site_fract_y
_atom_site_fract_z
_atom_site_U_iso_or_equiv
_atom_site_adp_type
_atom_site_calc_flag
_atom_site_refinement_flags
_atom_site_occupancy
Br Br1 0.51499(5) 0.47549(8) 0.17728(7) 0.0398(4) Uani d . 1
C C1 0.5573(4) 0.6682(6) 0.4087(5) 0.0205(14) Uani d . 1
O O1 0.5742(3) 0.7368(4) 0.5157(4) 0.0204(10) Uani d . 1
C C2 0.6471(5) 0.7659(7) 0.5122(6) 0.0267(16) Uani d . 1
N N1 0.6142(4) 0.6600(6) 0.3468(5) 0.0255(13) Uani d . 1
N N2 0.6739(3) 0.7235(6) 0.4141(5) 0.0254(13) Uani d . 1
N N3 0.6819(4) 0.8321(7) 0.6037(5) 0.0321(15) Uani d . 1
H H3A 0.7289 0.8524 0.6023 0.039 Uiso calc R 1
H H3B 0.6578 0.8555 0.6654 0.039 Uiso calc R 1
C C11 0.4818(4) 0.6210(6) 0.3897(5) 0.0203(14) Uani d . 1
C C12 0.4303(4) 0.6621(6) 0.4717(6) 0.0215(14) Uani d . 1
H H12 0.4460 0.7218 0.5339 0.026 Uiso calc R 1
C C13 0.3597(4) 0.6183(6) 0.4632(6) 0.0263(15) Uani d . 1
C C14 0.3343(5) 0.5289(7) 0.3730(7) 0.0297(16) Uani d . 1
H H14 0.2849 0.4971 0.3675 0.036 Uiso calc R 1
C C15 0.3838(5) 0.4888(6) 0.2927(7) 0.0284(16) Uani d . 1
H H15 0.3678 0.4274 0.2322 0.034 Uiso calc R 1
C C16 0.4551(4) 0.5343(6) 0.2972(6) 0.0223(14) Uani d . 1
O O17 0.3070(3) 0.6564(5) 0.5375(5) 0.0357(13) Uani d . 1
C C17 0.3289(5) 0.7586(8) 0.6231(7) 0.041(2) Uani d . 1
H H17A 0.3686 0.7273 0.6817 0.062 Uiso calc R 1
H H17B 0.2863 0.7842 0.6659 0.062 Uiso calc R 1
H H17C 0.3466 0.8332 0.5796 0.062 Uiso calc R 1
Br Br1A 0.99274(5) 0.49736(7) 0.65777(6) 0.0360(4) Uani d . 1
C C1A 1.0400(4) 0.3329(6) 0.9065(5) 0.0226(15) Uani d . 1
O O1A 1.0575(3) 0.2699(4) 1.0167(4) 0.0203(10) Uani d . 1
C C2A 1.1293(4) 0.2357(6) 1.0099(5) 0.0200(14) Uani d . 1
N N1A 1.0954(4) 0.3361(5) 0.8424(5) 0.0244(13) Uani d . 1
N N2A 1.1549(3) 0.2720(5) 0.9092(5) 0.0228(12) Uani d . 1
N N3A 1.1640(4) 0.1696(6) 1.1024(5) 0.0270(13) Uani d . 1
H H3A1 1.2103 0.1452 1.0994 0.032 Uiso calc R 1
H H3A2 1.1406 0.1507 1.1661 0.032 Uiso calc R 1
C C11A 0.9651(5) 0.3856(6) 0.8901(6) 0.0260(16) Uani d . 1
C C12A 0.9172(4) 0.3643(6) 0.9829(6) 0.0239(15) Uani d . 1
H H12A 0.9336 0.3111 1.0498 0.029 Uiso calc R 1
C C13A 0.8485(4) 0.4180(7) 0.9782(6) 0.0282(16) Uani d . 1
C C14A 0.8216(5) 0.4928(7) 0.8771(7) 0.0295(16) Uani d . 1
H H14A 0.7734 0.5294 0.8727 0.035 Uiso calc R 1
C C15A 0.8662(5) 0.5116(6) 0.7854(6) 0.0274(17) Uani d . 1
H H15A 0.8483 0.5613 0.7169 0.033 Uiso calc R 1
C C16A 0.9366(4) 0.4601(6) 0.7902(6) 0.0236(15) Uani d . 1
O O17A 0.7997(3) 0.4066(6) 1.0652(5) 0.0391(14) Uani d . 1
C C17A 0.8242(6) 0.3319(13) 1.1703(9) 0.068(3) Uani d . 1
H H17D 0.8330 0.2425 1.1463 0.101 Uiso calc R 1
H H17E 0.7861 0.3334 1.2275 0.101 Uiso calc R 1
H H17F 0.8702 0.3688 1.2090 0.101 Uiso calc R 1

loop_
_atom_site_aniso_label
_atom_site_aniso_U_11
_atom_site_aniso_U_22
_atom_site_aniso_U_33
_atom_site_aniso_U_12
_atom_site_aniso_U_13
_atom_site_aniso_U_23
Br1 0.0523(7) 0.0372(5) 0.0319(5) -0.0113(4) 0.0139(4) -0.0169(3)
C1 0.028(4) 0.017(3) 0.018(3) 0.002(3) 0.004(3) 0.002(2)
O1 0.024(3) 0.024(2) 0.015(2) 0.001(2) 0.0046(17) -0.0004(16)
C2 0.038(5) 0.026(3) 0.017(3) 0.000(3) 0.007(3) 0.005(3)
N1 0.028(4) 0.031(3) 0.018(3) 0.000(3) 0.006(2) 0.001(2)
N2 0.023(3) 0.035(3) 0.018(3) -0.005(3) 0.005(2) 0.002(2)
N3 0.021(3) 0.050(4) 0.027(3) -0.016(3) 0.008(2) -0.013(3)
C11 0.025(4) 0.019(3) 0.018(3) 0.001(3) 0.005(3) 0.003(2)
C12 0.020(4) 0.020(3) 0.024(3) -0.003(3) 0.002(3) -0.003(2)
C13 0.026(4) 0.022(3) 0.032(3) -0.001(3) 0.010(3) 0.001(3)
C14 0.032(5) 0.022(3) 0.034(4) -0.005(3) 0.002(3) 0.008(3)
C15 0.032(5) 0.019(3) 0.032(4) -0.005(3) -0.006(3) 0.002(3)
C16 0.030(4) 0.017(3) 0.020(3) -0.001(3) 0.005(3) 0.002(2)
O17 0.021(3) 0.039(3) 0.048(3) -0.001(2) 0.009(2) -0.008(2)
C17 0.047(6) 0.038(4) 0.041(4) 0.002(4) 0.014(4) -0.014(3)
Br1A 0.0476(6) 0.0419(5) 0.0202(4) 0.0179(4) 0.0126(3) 0.0108(3)
C1A 0.039(4) 0.016(3) 0.012(3) -0.001(3) 0.002(3) -0.001(2)
O1A 0.023(3) 0.022(2) 0.017(2) 0.002(2) 0.0069(17) 0.0016(17)
C2A 0.029(4) 0.017(3) 0.015(3) -0.001(3) 0.004(2) -0.002(2)
N1A 0.033(4) 0.025(3) 0.017(3) 0.001(3) 0.011(2) 0.002(2)
N2A 0.023(3) 0.026(3) 0.020(3) 0.003(2) 0.006(2) 0.002(2)
N3A 0.029(4) 0.032(3) 0.020(3) 0.006(3) 0.007(2) 0.005(2)
C11A 0.046(5) 0.014(3) 0.019(3) -0.005(3) 0.009(3) -0.003(2)
C12A 0.020(4) 0.023(3) 0.029(3) -0.001(3) 0.003(3) 0.007(3)
C13A 0.024(4) 0.029(4) 0.032(4) -0.003(3) 0.006(3) 0.005(3)
C14A 0.027(4) 0.024(3) 0.037(4) -0.001(3) 0.002(3) 0.001(3)
C15A 0.043(5) 0.016(3) 0.023(3) 0.000(3) -0.001(3) -0.003(2)
C16A 0.033(4) 0.019(3) 0.020(3) 0.006(3) 0.008(3) -0.002(2)
O17A 0.024(3) 0.052(3) 0.043(3) 0.008(3) 0.014(2) 0.021(3)
C17A 0.048(6) 0.106(9) 0.053(6) 0.013(6) 0.026(5) 0.043(6)

loop_
_atom_type_symbol
_atom_type_description
_atom_type_scat_dispersion_real
_atom_type_scat_dispersion_imag
_atom_type_scat_source
C C 0.0033 0.0016 'International Tables Vol C Tables 4.2.6.8 and 6.1.1.4'
H H 0.0000 0.0000 'International Tables Vol C Tables 4.2.6.8 and 6.1.1.4'
Br Br -0.2901 2.4595 'International Tables Vol C Tables 4.2.6.8 and 6.1.1.4'
N N 0.0061 0.0033 'International Tables Vol C Tables 4.2.6.8 and 6.1.1.4'
O O 0.0106 0.0060 'International Tables Vol C Tables 4.2.6.8 and 6.1.1.4'

loop_
_geom_angle_atom_site_label_1
_geom_angle_atom_site_label_2
_geom_angle_atom_site_label_3
_geom_angle
N1 C1 O1 111.2(6)
N1 C1 C11 133.5(6)
O1 C1 C11 115.3(6)
C2 O1 C1 103.1(5)
N2 C2 N3 128.3(7)
N2 C2 O1 112.8(6)
N3 C2 O1 119.0(6)
C1 N1 N2 107.4(5)
C2 N2 N1 105.6(6)
C2 N3 H3A 120.0
C2 N3 H3B 120.0
H3A N3 H3B 120.0
C16 C11 C12 116.8(7)
C16 C11 C1 125.1(6)
C12 C11 C1 118.1(6)
C13 C12 C11 121.8(6)
C13 C12 H12 119.1
C11 C12 H12 119.1
C12 C13 O17 124.6(6)
C12 C13 C14 121.0(7)
O17 C13 C14 114.4(7)
C15 C14 C13 117.6(8)
C15 C14 H14 121.2
C13 C14 H14 121.2
C16 C15 C14 122.6(7)
C16 C15 H15 118.7
C14 C15 H15 118.7
C15 C16 C11 120.2(7)
C15 C16 Br1 117.6(5)
C11 C16 Br1 122.2(6)
C13 O17 C17 115.9(6)
O17 C17 H17A 109.5
O17 C17 H17B 109.5
H17A C17 H17B 109.5
O17 C17 H17C 109.5
H17A C17 H17C 109.5
H17B C17 H17C 109.5
N1A C1A O1A 111.8(6)
N1A C1A C11A 133.5(6)
O1A C1A C11A 114.7(6)
C2A O1A C1A 102.4(5)
N2A C2A N3A 128.5(7)
N2A C2A O1A 113.1(6)
N3A C2A O1A 118.4(6)
C1A N1A N2A 107.3(5)
C2A N2A N1A 105.5(6)
C2A N3A H3A1 120.0
C2A N3A H3A2 120.0
H3A1 N3A H3A2 120.0
C16A C11A C12A 116.7(7)
C16A C11A C1A 124.9(6)
C12A C11A C1A 118.4(6)
C13A C12A C11A 121.8(6)
C13A C12A H12A 119.1
C11A C12A H12A 119.1
C12A C13A O17A 125.8(6)
C12A C13A C14A 120.2(7)
O17A C13A C14A 114.0(7)
C15A C14A C13A 118.8(8)
C15A C14A H14A 120.6
C13A C14A H14A 120.6
C14A C15A C16A 121.6(7)
C14A C15A H15A 119.2
C16A C15A H15A 119.2
C15A C16A C11A 120.9(7)
C15A C16A Br1A 116.8(5)
C11A C16A Br1A 122.3(6)
C13A O17A C17A 116.4(7)
O17A C17A H17D 109.5
O17A C17A H17E 109.5
H17D C17A H17E 109.5
O17A C17A H17F 109.5
H17D C17A H17F 109.5
H17E C17A H17F 109.5

loop_
_geom_bond_atom_site_label_1
_geom_bond_atom_site_label_2
_geom_bond_distance
Br1 C16 1.895(7)
C1 N1 1.295(9)
C1 O1 1.393(7)
C1 C11 1.452(10)
O1 C2 1.361(9)
C2 N2 1.308(9)
C2 N3 1.334(9)
N1 N2 1.420(9)
N3 H3A 0.8800
N3 H3B 0.8800
C11 C16 1.414(9)
C11 C12 1.429(9)
C12 C13 1.354(10)
C12 H12 0.9500
C13 O17 1.376(9)
C13 C14 1.409(10)
C14 C15 1.386(12)
C14 H14 0.9500
C15 C16 1.374(11)
C15 H15 0.9500
O17 C17 1.453(9)
C17 H17A 0.9800
C17 H17B 0.9800
C17 H17C 0.9800
Br1A C16A 1.903(7)
C1A N1A 1.283(9)
C1A O1A 1.396(7)
C1A C11A 1.460(11)
O1A C2A 1.359(8)
C2A N2A 1.304(8)
C2A N3A 1.342(8)
N1A N2A 1.418(8)
N3A H3A1 0.8800
N3A H3A2 0.8800
C11A C16A 1.408(9)
C11A C12A 1.425(10)
C12A C13A 1.362(11)
C12A H12A 0.9500
C13A O17A 1.375(9)
C13A C14A 1.413(10)
C14A C15A 1.371(11)
C14A H14A 0.9500
C15A C16A 1.382(11)
C15A H15A 0.9500
O17A C17A 1.436(10)
C17A H17D 0.9800
C17A H17E 0.9800
C17A H17F 0.9800

loop_
_geom_hbond_atom_site_label_D
_geom_hbond_atom_site_label_H
_geom_hbond_atom_site_label_A
_geom_hbond_site_symmetry_A
_geom_hbond_distance_DH
_geom_hbond_distance_HA
_geom_hbond_distance_DA
_geom_hbond_angle_DHA
N3 H3A N2A 2_756 0.88 2.28 3.043(9) 144.7
N3 H3B N1 4_576 0.88 2.24 3.067(8) 157.5
N3A H3A1 N2 2_746 0.88 2.27 3.015(9) 142.3
N3A H3A2 N1A 4_566 0.88 2.19 3.043(8) 161.9

loop_
_geom_torsion_atom_site_label_1
_geom_torsion_atom_site_label_2
_geom_torsion_atom_site_label_3
_geom_torsion_atom_site_label_4
_geom_torsion
N1 C1 O1 C2 -1.2(7)
C11 C1 O1 C2 178.4(5)
C1 O1 C2 N2 1.1(7)
C1 O1 C2 N3 -179.6(6)
O1 C1 N1 N2 1.0(7)
C11 C1 N1 N2 -178.6(6)
N3 C2 N2 N1 -179.8(7)
O1 C2 N2 N1 -0.5(7)
C1 N1 N2 C2 -0.3(7)
N1 C1 C11 C16 8.9(11)
O1 C1 C11 C16 -170.6(6)
N1 C1 C11 C12 -172.5(7)
O1 C1 C11 C12 7.9(8)
C16 C11 C12 C13 1.4(9)
C1 C11 C12 C13 -177.2(6)
C11 C12 C13 O17 -178.4(6)
C11 C12 C13 C14 0.6(10)
C12 C13 C14 C15 -0.8(10)
O17 C13 C14 C15 178.3(6)
C13 C14 C15 C16 -1.0(10)
C14 C15 C16 C11 3.1(10)
C14 C15 C16 Br1 -177.6(5)
C12 C11 C16 C15 -3.1(9)
C1 C11 C16 C15 175.4(6)
C12 C11 C16 Br1 177.6(5)
C1 C11 C16 Br1 -3.9(9)
C12 C13 O17 C17 5.3(10)
C14 C13 O17 C17 -173.7(6)
N1A C1A O1A C2A -0.4(7)
C11A C1A O1A C2A -177.9(5)
C1A O1A C2A N2A 0.2(7)
C1A O1A C2A N3A -178.8(6)
O1A C1A N1A N2A 0.4(7)
C11A C1A N1A N2A 177.2(7)
N3A C2A N2A N1A 178.9(6)
O1A C2A N2A N1A 0.0(7)
C1A N1A N2A C2A -0.2(7)
N1A C1A C11A C16A -1.1(12)
O1A C1A C11A C16A 175.7(6)
N1A C1A C11A C12A -179.2(7)
O1A C1A C11A C12A -2.4(8)
C16A C11A C12A C13A -3.0(10)
C1A C11A C12A C13A 175.3(6)
C11A C12A C13A O17A -177.6(7)
C11A C12A C13A C14A 2.8(11)
C12A C13A C14A C15A -1.0(11)
O17A C13A C14A C15A 179.3(6)
C13A C14A C15A C16A -0.4(11)
C14A C15A C16A C11A 0.2(10)
C14A C15A C16A Br1A -178.7(5)
C12A C11A C16A C15A 1.5(10)
C1A C11A C16A C15A -176.6(6)
C12A C11A C16A Br1A -179.7(5)
C1A C11A C16A Br1A 2.2(9)
C12A C13A O17A C17A 0.5(12)
C14A C13A O17A C17A -179.8(8)

loop_
_cod_related_entry_id
_cod_related_entry_database
_cod_related_entry_code
1 ChemSpider 24145446
